data_1571318
loop_
_publ_author_name
'Jori, Nadir'
'Moreno, Juan J.'
'Shivaraam, R. A. Keerthi'
'Rajeshkumar, Thayalan'
'Scopelliti, Rosario'
'Maron, Laurent'
'Campos, Jes&#xfa;s'
'Mazzanti, Marinella'

_publ_section_title
;
 Iron promoted end-on dinitrogen-bridging in heterobimetallic complexes of
 uranium and lanthanides.
;
_journal_issue 18
_journal_name_full 'Chemical science'
_journal_page_first 6842
_journal_page_last 6852
_journal_paper_doi 10.1039/d4sc01050g
_journal_volume 15
_journal_year 2024
_chemical_formula_moiety 'C32 H84 Fe N4 P4 Si4 Sm'
_chemical_formula_sum 'C32 H84 Fe N4 P4 Si4 Sm'
_chemical_formula_weight 967.47
_space_group_crystal_system orthorhombic
_space_group_IT_number 61
_space_group_name_Hall '-P 2ac 2ab'
_space_group_name_H-M_alt 'P b c a'
_atom_sites_solution_hydrogens geom
_atom_sites_solution_primary dual
_audit_creation_date 2023-10-06
_audit_creation_method
;
Olex2 1.5
(compiled 2023.08.24 svn.re1ec1418 for OlexSys, GUI svn.r6817)
;
_audit_update_record
;
2024-02-07 deposited with the CCDC.	2024-04-02 downloaded from the CCDC.
;
_cell_angle_alpha 90
_cell_angle_beta 90
_cell_angle_gamma 90
_cell_formula_units_Z 8
_cell_length_a 20.9865(4)
_cell_length_b 19.1066(5)
_cell_length_c 25.5457(5)
_cell_measurement_reflns_used 10705
_cell_measurement_temperature 200.15
_cell_measurement_theta_max 72.4410
_cell_measurement_theta_min 3.3990
_cell_volume 10243.3(4)
_computing_cell_refinement 'CrysAlisPro 1.171.42.101a (Rigaku OD, 2023)'
_computing_data_collection 'CrysAlisPro 1.171.42.101a (Rigaku OD, 2023)'
_computing_data_reduction 'CrysAlisPro 1.171.42.101a (Rigaku OD, 2023)'
_computing_molecular_graphics 'Olex2 1.5 (Dolomanov et al., 2009)'
_computing_publication_material 'Olex2 1.5 (Dolomanov et al., 2009)'
_computing_structure_refinement 'SHELXL 2019/3 (Sheldrick, 2015)'
_computing_structure_solution 'SHELXT  (Sheldrick, 2015)'
_diffrn_ambient_temperature 200.15
_diffrn_detector 'CCD plate'
_diffrn_detector_area_resol_mean 10.2665
_diffrn_detector_type Atlas
_diffrn_measured_fraction_theta_full 0.998
_diffrn_measured_fraction_theta_max 0.974
_diffrn_measurement_details
;
List of Runs (angles in degrees, time in seconds):

  # Type    Start    End  Width  t~exp~   \w     \q     \k     \f   Frames
#--------------------------------------------------------------------------
  1  \w    -73.00 -47.00   1.00    6.00    --  -43.13 112.00-135.00   26
  2  \w     65.00 127.00   1.00   24.00    --  103.49 -35.00-147.00   62
  3  \w    111.00 160.00   1.00   24.00    --  103.49 112.00-135.00   49
  4  \w    121.00 165.00   1.00   24.00    --  103.49  90.00 140.00   44
  5  \w   -106.00 -21.00   1.00    6.00    --  -43.13 -37.00-180.00   85
  6  \w    -28.00  -2.00   1.00    6.00    --  -43.13 112.00-135.00   26
  7  \w     27.00  95.00   1.00    6.00    --   43.13-125.00-120.00   68
  8  \w     62.00 146.00   1.00   24.00    --  103.49 178.00-120.00   84
  9  \w    105.00 161.00   1.00   24.00    --  103.49 111.00  30.00   56
 10  \w    108.00 157.00   1.00   24.00    --  103.49  77.00 -90.00   49
;
_diffrn_measurement_device 'four-circle diffractometer'
_diffrn_measurement_device_type 'SuperNova, Dual, Cu at home/near, Atlas'
_diffrn_measurement_method '\w scans'
_diffrn_orient_matrix_type 'CrysAlisPro convention (1999,Acta A55,543-557)'
_diffrn_orient_matrix_UB_11 -0.0118088000
_diffrn_orient_matrix_UB_12 0.0088832000
_diffrn_orient_matrix_UB_13 -0.0591298000
_diffrn_orient_matrix_UB_21 0.0313360000
_diffrn_orient_matrix_UB_22 0.0729067000
_diffrn_orient_matrix_UB_23 0.0018949000
_diffrn_orient_matrix_UB_31 0.0653414000
_diffrn_orient_matrix_UB_32 -0.0332737000
_diffrn_orient_matrix_UB_33 -0.0116338000
_diffrn_radiation_monochromator mirror
_diffrn_radiation_probe x-ray
_diffrn_radiation_type 'Cu K\a'
_diffrn_radiation_wavelength 1.54184
_diffrn_reflns_av_R_equivalents 0.0445
_diffrn_reflns_av_unetI/netI 0.0392
_diffrn_reflns_Laue_measured_fraction_full 0.998
_diffrn_reflns_Laue_measured_fraction_max 0.974
_diffrn_reflns_limit_h_max 25
_diffrn_reflns_limit_h_min -15
_diffrn_reflns_limit_k_max 22
_diffrn_reflns_limit_k_min -23
_diffrn_reflns_limit_l_max 29
_diffrn_reflns_limit_l_min -31
_diffrn_reflns_number 34072
_diffrn_reflns_point_group_measured_fraction_full 0.998
_diffrn_reflns_point_group_measured_fraction_max 0.974
_diffrn_reflns_theta_full 67.684
_diffrn_reflns_theta_max 72.545
_diffrn_reflns_theta_min 3.460
_diffrn_source 'micro-focus sealed X-ray tube'
_diffrn_source_type 'SuperNova (Cu) X-ray Source'
_exptl_absorpt_coefficient_mu 13.044
_exptl_absorpt_correction_T_max 0.522
_exptl_absorpt_correction_T_min 0.116
_exptl_absorpt_correction_type gaussian
_exptl_absorpt_process_details
;
CrysAlisPro 1.171.42.101a (Rigaku Oxford Diffraction, 2023)
Numerical absorption correction based on gaussian integration over
a multifaceted crystal model
Empirical absorption correction using spherical harmonics,
implemented in SCALE3 ABSPACK scaling algorithm.
;
_exptl_crystal_colour black
_exptl_crystal_colour_primary black
_exptl_crystal_density_diffrn 1.255
_exptl_crystal_description irregular
_exptl_crystal_F_000 4064
_exptl_crystal_size_max 0.306
_exptl_crystal_size_mid 0.218
_exptl_crystal_size_min 0.177
_refine_diff_density_max 0.960
_refine_diff_density_min -0.336
_refine_diff_density_rms 0.065
_refine_ls_extinction_method none
_refine_ls_goodness_of_fit_ref 1.020
_refine_ls_hydrogen_treatment constr
_refine_ls_matrix_type full
_refine_ls_number_parameters 435
_refine_ls_number_reflns 9892
_refine_ls_number_restraints 0
_refine_ls_restrained_S_all 1.020
_refine_ls_R_factor_all 0.0532
_refine_ls_R_factor_gt 0.0378
_refine_ls_shift/su_max 0.004
_refine_ls_shift/su_mean 0.000
_refine_ls_structure_factor_coef Fsqd
_refine_ls_weighting_details 'w=1/[\s^2^(Fo^2^)+(0.0482P)^2^+3.5970P] where P=(Fo^2^+2Fc^2^)/3'
_refine_ls_weighting_scheme calc
_refine_ls_wR_factor_gt 0.0905
_refine_ls_wR_factor_ref 0.0995
_reflns_Friedel_coverage 0.000
_reflns_number_gt 7885
_reflns_number_total 9892
_reflns_threshold_expression 'I > 2\s(I)'
_cod_data_source_file d4sc01050g2.cif
_cod_data_source_block nj1227
_cod_depositor_comments 'Adding full bibliography for 1571317--1571325.cif.'
_cod_database_code 1571318
_shelx_shelxl_version_number 2019/3
_chemical_oxdiff_formula 'C32 H84 N4 P4 Si4 Fe Sm'
_shelx_space_group_comment
;
The symmetry employed for this shelxl refinement is uniquely defined
by the following loop, which should always be used as a source of
symmetry information in preference to the above space-group names.
They are only intended as comments.
;
_shelx_estimated_absorpt_t_max 0.206
_shelx_estimated_absorpt_t_min 0.109
_olex2_refinement_description
;
1. Fixed Uiso
 At 1.2 times of:
  All C(H,H) groups
 At 1.5 times of:
  All C(H,H,H) groups
2.a Secondary CH2 refined with riding coordinates:
 C14(H14A,H14B), C15(H15A,H15B), C17(H17A,H17B), C18(H18A,H18B), C19(H19A,
 H19B), C21(H21A,H21B), C23(H23A,H23B), C25(H25A,H25B), C27(H27A,H27B),
 C28(H28A,H28B), C29(H29A,H29B), C31(H31A,H31B)
2.b Idealised Me refined as rotating group:
 C1(H1A,H1B,H1C), C2(H2A,H2B,H2C), C3(H3A,H3B,H3C), C4(H4A,H4B,H4C), C5(H5A,
 H5B,H5C), C6(H6A,H6B,H6C), C7(H7A,H7B,H7C), C8(H8A,H8B,H8C), C9(H9A,H9B,H9C),
 C10(H10A,H10B,H10C), C11(H11A,H11B,H11C), C12(H12A,H12B,H12C), C13(H13A,H13B,
 H13C), C16(H16A,H16B,H16C), C20(H20A,H20B,H20C), C22(H22A,H22B,H22C), C24(H24A,
 H24B,H24C), C26(H26A,H26B,H26C), C30(H30A,H30B,H30C), C32(H32A,H32B,H32C)
;
_olex2_date_sample_data_collection 2023-09-07
_olex2_submission_special_instructions 'No special instructions were received'
_oxdiff_exptl_absorpt_empirical_details
;
Empirical correction (ABSPACK) includes:
- Absorption correction using spherical harmonics
- Frame scaling
- Detector area scaling
- B-factor correction
;
_oxdiff_exptl_absorpt_empirical_full_max 3.611
_oxdiff_exptl_absorpt_empirical_full_min 0.600

loop_
_space_group_symop_operation_xyz
'x, y, z'
'-x+1/2, -y, z+1/2'
'-x, y+1/2, -z+1/2'
'x+1/2, -y+1/2, -z'
'-x, -y, -z'
'x-1/2, y, -z-1/2'
'x, -y-1/2, z-1/2'
'-x-1/2, y-1/2, z'

loop_
_atom_site_label
_atom_site_type_symbol
_atom_site_fract_x
_atom_site_fract_y
_atom_site_fract_z
_atom_site_U_iso_or_equiv
_atom_site_adp_type
_atom_site_occupancy
_atom_site_site_symmetry_order
_atom_site_calc_flag
_atom_site_refinement_flags_posn
_atom_site_refinement_flags_adp
_atom_site_refinement_flags_occupancy
_atom_site_disorder_assembly
_atom_site_disorder_group
Sm1 Sm 0.39979(2) 0.58976(2) 0.58590(2) 0.04779(7) Uani 1 1 d . . . . .
Fe1 Fe 0.38649(2) 0.51041(3) 0.78984(2) 0.03490(11) Uani 1 1 d . . . . .
P1 P 0.45684(4) 0.42729(5) 0.77457(4) 0.0444(2) Uani 1 1 d . . . . .
P2 P 0.45335(5) 0.54023(5) 0.85238(4) 0.0473(2) Uani 1 1 d . . . . .
P3 P 0.31145(5) 0.43757(6) 0.81498(4) 0.0480(2) Uani 1 1 d . . . . .
P4 P 0.31583(5) 0.59088(6) 0.81071(4) 0.0517(2) Uani 1 1 d . . . . .
Si1 Si 0.24153(5) 0.57775(8) 0.56843(5) 0.0601(3) Uani 1 1 d . . . . .
Si2 Si 0.28990(6) 0.72933(8) 0.57448(5) 0.0663(3) Uani 1 1 d . . . . .
Si3 Si 0.47249(5) 0.62357(6) 0.46566(4) 0.0446(2) Uani 1 1 d . . . . .
Si4 Si 0.54370(5) 0.67787(7) 0.56078(4) 0.0556(3) Uani 1 1 d . . . . .
N1 N 0.39750(17) 0.5586(2) 0.68355(14) 0.0603(9) Uani 1 1 d . . . . .
N2 N 0.39287(14) 0.54037(16) 0.72539(11) 0.0420(6) Uani 1 1 d . . . . .
N3 N 0.29614(16) 0.6410(2) 0.57315(13) 0.0570(8) Uani 1 1 d . . . . .
N4 N 0.48363(14) 0.63661(17) 0.53010(11) 0.0458(7) Uani 1 1 d . . . . .
C1 C 0.2830(3) 0.4898(3) 0.5715(2) 0.0787(14) Uani 1 1 d . . . . .
H1A H 0.311285 0.484756 0.541177 0.118 Uiso 1 1 calc R U . . .
H1B H 0.251111 0.452358 0.571069 0.118 Uiso 1 1 calc R U . . .
H1C H 0.308105 0.486814 0.603750 0.118 Uiso 1 1 calc R U . . .
C2 C 0.1813(2) 0.5753(4) 0.6225(2) 0.0932(19) Uani 1 1 d . . . . .
H2A H 0.157637 0.531178 0.620940 0.140 Uiso 1 1 calc R U . . .
H2B H 0.151708 0.614623 0.618578 0.140 Uiso 1 1 calc R U . . .
H2C H 0.203149 0.578907 0.656327 0.140 Uiso 1 1 calc R U . . .
C3 C 0.1968(3) 0.5763(4) 0.5053(2) 0.104(2) Uani 1 1 d . . . . .
H3A H 0.172623 0.619882 0.501542 0.156 Uiso 1 1 calc R U . . .
H3B H 0.167374 0.536461 0.505131 0.156 Uiso 1 1 calc R U . . .
H3C H 0.226884 0.571766 0.476198 0.156 Uiso 1 1 calc R U . . .
C4 C 0.2134(3) 0.7637(4) 0.6012(4) 0.140(3) Uani 1 1 d . . . . .
H4A H 0.177991 0.747993 0.579079 0.210 Uiso 1 1 calc R U . . .
H4B H 0.214604 0.814994 0.601628 0.210 Uiso 1 1 calc R U . . .
H4C H 0.207251 0.746260 0.636915 0.210 Uiso 1 1 calc R U . . .
C5 C 0.3018(4) 0.7708(3) 0.5092(3) 0.111(2) Uani 1 1 d . . . . .
H5A H 0.343451 0.757194 0.495231 0.167 Uiso 1 1 calc R U . . .
H5B H 0.299980 0.821836 0.512881 0.167 Uiso 1 1 calc R U . . .
H5C H 0.268184 0.755244 0.485284 0.167 Uiso 1 1 calc R U . . .
C6 C 0.3551(4) 0.7661(4) 0.6166(4) 0.138(3) Uani 1 1 d . . . . .
H6A H 0.350296 0.748635 0.652458 0.208 Uiso 1 1 calc R U . . .
H6B H 0.352475 0.817313 0.616642 0.208 Uiso 1 1 calc R U . . .
H6C H 0.396558 0.751559 0.602706 0.208 Uiso 1 1 calc R U . . .
C7 C 0.3918(2) 0.5833(3) 0.4548(2) 0.0694(13) Uani 1 1 d . . . . .
H7A H 0.390593 0.536748 0.470877 0.104 Uiso 1 1 calc R U . . .
H7B H 0.383807 0.579102 0.417119 0.104 Uiso 1 1 calc R U . . .
H7C H 0.359064 0.613010 0.470674 0.104 Uiso 1 1 calc R U . . .
C8 C 0.4762(3) 0.7045(2) 0.42443(18) 0.0696(13) Uani 1 1 d . . . . .
H8A H 0.449198 0.740826 0.439921 0.104 Uiso 1 1 calc R U . . .
H8B H 0.461168 0.693804 0.389020 0.104 Uiso 1 1 calc R U . . .
H8C H 0.520344 0.721240 0.422785 0.104 Uiso 1 1 calc R U . . .
C9 C 0.5301(2) 0.5578(3) 0.43640(16) 0.0612(11) Uani 1 1 d . . . . .
H9A H 0.573629 0.576217 0.438607 0.092 Uiso 1 1 calc R U . . .
H9B H 0.519083 0.549543 0.399640 0.092 Uiso 1 1 calc R U . . .
H9C H 0.527441 0.513680 0.455834 0.092 Uiso 1 1 calc R U . . .
C10 C 0.5487(3) 0.7740(3) 0.5453(2) 0.0856(16) Uani 1 1 d . . . . .
H10A H 0.563582 0.780226 0.509222 0.128 Uiso 1 1 calc R U . . .
H10B H 0.578678 0.796595 0.569395 0.128 Uiso 1 1 calc R U . . .
H10C H 0.506504 0.795327 0.549198 0.128 Uiso 1 1 calc R U . . .
C11 C 0.6246(2) 0.6402(3) 0.5469(3) 0.0838(16) Uani 1 1 d . . . . .
H11A H 0.625224 0.590667 0.556813 0.126 Uiso 1 1 calc R U . . .
H11B H 0.656791 0.665665 0.567084 0.126 Uiso 1 1 calc R U . . .
H11C H 0.633965 0.644601 0.509424 0.126 Uiso 1 1 calc R U . . .
C12 C 0.5316(3) 0.6711(4) 0.6334(2) 0.105(2) Uani 1 1 d . . . . .
H12A H 0.489671 0.690043 0.642615 0.158 Uiso 1 1 calc R U . . .
H12B H 0.564826 0.697839 0.651474 0.158 Uiso 1 1 calc R U . . .
H12C H 0.533967 0.621893 0.644045 0.158 Uiso 1 1 calc R U . . .
C13 C 0.4109(2) 0.3388(3) 0.69480(19) 0.0711(13) Uani 1 1 d . . . . .
H13A H 0.445225 0.349344 0.670063 0.107 Uiso 1 1 calc R U . . .
H13B H 0.377363 0.374249 0.691727 0.107 Uiso 1 1 calc R U . . .
H13C H 0.393051 0.292541 0.686866 0.107 Uiso 1 1 calc R U . . .
C14 C 0.4372(2) 0.3389(2) 0.75027(18) 0.0589(10) Uani 1 1 d . . . . .
H14A H 0.476024 0.309620 0.751353 0.071 Uiso 1 1 calc R U . . .
H14B H 0.405332 0.317503 0.773955 0.071 Uiso 1 1 calc R U . . .
C15 C 0.5181(2) 0.4547(3) 0.72730(18) 0.0611(11) Uani 1 1 d . . . . .
H15A H 0.496835 0.462735 0.693238 0.073 Uiso 1 1 calc R U . . .
H15B H 0.535364 0.500230 0.739080 0.073 Uiso 1 1 calc R U . . .
C16 C 0.5741(2) 0.4057(4) 0.7180(3) 0.0938(19) Uani 1 1 d . . . . .
H16A H 0.601489 0.425063 0.690497 0.141 Uiso 1 1 calc R U . . .
H16B H 0.558185 0.359737 0.706977 0.141 Uiso 1 1 calc R U . . .
H16C H 0.598610 0.400677 0.750382 0.141 Uiso 1 1 calc R U . . .
C17 C 0.5034(2) 0.4076(2) 0.83357(17) 0.0562(10) Uani 1 1 d . . . . .
H17A H 0.477752 0.379681 0.858486 0.067 Uiso 1 1 calc R U . . .
H17B H 0.542139 0.380702 0.824367 0.067 Uiso 1 1 calc R U . . .
C18 C 0.5215(2) 0.4776(2) 0.85773(18) 0.0629(11) Uani 1 1 d . . . . .
H18A H 0.559115 0.496992 0.839431 0.075 Uiso 1 1 calc R U . . .
H18B H 0.532756 0.470892 0.895019 0.075 Uiso 1 1 calc R U . . .
C19 C 0.4985(2) 0.6230(2) 0.84760(19) 0.0598(11) Uani 1 1 d . . . . .
H19A H 0.469620 0.662359 0.856060 0.072 Uiso 1 1 calc R U . . .
H19B H 0.532895 0.622565 0.874130 0.072 Uiso 1 1 calc R U . . .
C20 C 0.5278(2) 0.6358(3) 0.7943(2) 0.0785(15) Uani 1 1 d . . . . .
H20A H 0.495231 0.629513 0.767218 0.118 Uiso 1 1 calc R U . . .
H20B H 0.562617 0.602619 0.788553 0.118 Uiso 1 1 calc R U . . .
H20C H 0.544346 0.683744 0.792737 0.118 Uiso 1 1 calc R U . . .
C21 C 0.4262(3) 0.5434(3) 0.92144(16) 0.0690(13) Uani 1 1 d . . . . .
H21A H 0.385122 0.568886 0.922173 0.083 Uiso 1 1 calc R U . . .
H21B H 0.417317 0.494755 0.932621 0.083 Uiso 1 1 calc R U . . .
C22 C 0.4694(3) 0.5764(3) 0.9625(2) 0.0914(18) Uani 1 1 d . . . . .
H22A H 0.511878 0.555192 0.960494 0.137 Uiso 1 1 calc R U . . .
H22B H 0.451489 0.568441 0.997440 0.137 Uiso 1 1 calc R U . . .
H22C H 0.472760 0.626847 0.956078 0.137 Uiso 1 1 calc R U . . .
C23 C 0.3291(2) 0.3737(3) 0.86715(16) 0.0637(11) Uani 1 1 d . . . . .
H23A H 0.367244 0.346932 0.856311 0.076 Uiso 1 1 calc R U . . .
H23B H 0.340905 0.400411 0.898925 0.076 Uiso 1 1 calc R U . . .
C24 C 0.2778(3) 0.3211(3) 0.8827(2) 0.0893(17) Uani 1 1 d . . . . .
H24A H 0.271847 0.287270 0.854315 0.134 Uiso 1 1 calc R U . . .
H24B H 0.237703 0.345848 0.889217 0.134 Uiso 1 1 calc R U . . .
H24C H 0.291059 0.296512 0.914545 0.134 Uiso 1 1 calc R U . . .
C25 C 0.2698(2) 0.3817(3) 0.76654(18) 0.0614(11) Uani 1 1 d . . . . .
H25A H 0.298609 0.343041 0.756266 0.074 Uiso 1 1 calc R U . . .
H25B H 0.232074 0.360495 0.783651 0.074 Uiso 1 1 calc R U . . .
C26 C 0.2482(3) 0.4188(3) 0.7180(2) 0.0739(13) Uani 1 1 d . . . . .
H26A H 0.229234 0.384890 0.693720 0.111 Uiso 1 1 calc R U . . .
H26B H 0.284812 0.441361 0.701194 0.111 Uiso 1 1 calc R U . . .
H26C H 0.216439 0.454281 0.727193 0.111 Uiso 1 1 calc R U . . .
C27 C 0.2409(2) 0.4842(3) 0.8427(2) 0.0681(12) Uani 1 1 d . . . . .
H27A H 0.206998 0.487533 0.815794 0.082 Uiso 1 1 calc R U . . .
H27B H 0.223792 0.457705 0.872837 0.082 Uiso 1 1 calc R U . . .
C28 C 0.2601(2) 0.5568(3) 0.8601(2) 0.0744(14) Uani 1 1 d . . . . .
H28A H 0.280897 0.554840 0.894805 0.089 Uiso 1 1 calc R U . . .
H28B H 0.222155 0.587416 0.862599 0.089 Uiso 1 1 calc R U . . .
C29 C 0.3349(3) 0.6762(3) 0.8399(2) 0.0800(16) Uani 1 1 d . . . . .
H29A H 0.295403 0.697776 0.853550 0.096 Uiso 1 1 calc R U . . .
H29B H 0.364457 0.669322 0.869630 0.096 Uiso 1 1 calc R U . . .
C30 C 0.3658(3) 0.7260(3) 0.7995(3) 0.106(2) Uani 1 1 d . . . . .
H30A H 0.338198 0.729965 0.768760 0.159 Uiso 1 1 calc R U . . .
H30B H 0.407388 0.707355 0.788950 0.159 Uiso 1 1 calc R U . . .
H30C H 0.371561 0.772338 0.815331 0.159 Uiso 1 1 calc R U . . .
C31 C 0.2637(2) 0.6150(3) 0.7558(2) 0.0682(12) Uani 1 1 d . . . . .
H31A H 0.290198 0.638659 0.729119 0.082 Uiso 1 1 calc R U . . .
H31B H 0.247515 0.571220 0.739915 0.082 Uiso 1 1 calc R U . . .
C32 C 0.2062(3) 0.6622(4) 0.7675(3) 0.106(2) Uani 1 1 d . . . . .
H32A H 0.184993 0.674747 0.734659 0.159 Uiso 1 1 calc R U . . .
H32B H 0.220731 0.704875 0.785203 0.159 Uiso 1 1 calc R U . . .
H32C H 0.176167 0.637238 0.790201 0.159 Uiso 1 1 calc R U . . .

loop_
_atom_site_aniso_label
_atom_site_aniso_U_11
_atom_site_aniso_U_22
_atom_site_aniso_U_33
_atom_site_aniso_U_23
_atom_site_aniso_U_13
_atom_site_aniso_U_12
Sm1 0.04243(11) 0.06202(14) 0.03892(10) 0.00720(9) 0.00520(8) 0.00798(10)
Fe1 0.0347(2) 0.0361(2) 0.0339(2) -0.00231(19) 0.0012(2) -0.0011(2)
P1 0.0459(5) 0.0439(5) 0.0435(4) -0.0012(4) 0.0007(4) 0.0056(4)
P2 0.0521(5) 0.0465(5) 0.0432(4) -0.0025(4) -0.0078(4) -0.0054(5)
P3 0.0476(5) 0.0519(5) 0.0444(4) -0.0013(4) 0.0042(4) -0.0119(5)
P4 0.0455(5) 0.0476(5) 0.0621(6) -0.0123(4) 0.0020(4) 0.0053(4)
Si1 0.0451(5) 0.0869(9) 0.0482(5) 0.0003(6) -0.0011(5) 0.0000(6)
Si2 0.0607(7) 0.0704(8) 0.0677(7) -0.0127(6) -0.0009(6) 0.0163(6)
Si3 0.0500(5) 0.0465(5) 0.0373(4) 0.0024(4) 0.0019(4) 0.0053(5)
Si4 0.0523(6) 0.0654(7) 0.0491(5) -0.0006(5) -0.0053(5) -0.0056(6)
N1 0.063(2) 0.071(2) 0.0474(19) 0.0063(17) 0.0034(16) 0.0099(19)
N2 0.0418(15) 0.0454(16) 0.0387(14) 0.0013(13) 0.0006(12) 0.0041(14)
N3 0.0454(16) 0.071(2) 0.0549(18) 0.0015(17) 0.0033(15) 0.0066(17)
N4 0.0457(15) 0.0515(17) 0.0401(14) 0.0019(13) 0.0030(13) -0.0014(15)
C1 0.073(3) 0.073(3) 0.090(3) 0.003(3) 0.010(3) -0.009(3)
C2 0.058(3) 0.138(6) 0.084(4) -0.002(4) 0.017(3) -0.013(3)
C3 0.094(4) 0.146(6) 0.072(3) 0.004(4) -0.034(3) -0.010(4)
C4 0.105(5) 0.105(6) 0.210(10) -0.011(6) 0.056(6) 0.039(5)
C5 0.173(7) 0.063(3) 0.098(4) 0.001(3) 0.010(5) 0.009(4)
C6 0.141(6) 0.112(6) 0.162(8) -0.042(6) -0.057(6) -0.002(5)
C7 0.069(3) 0.081(3) 0.058(2) -0.013(2) -0.005(2) -0.006(3)
C8 0.100(4) 0.055(3) 0.054(2) 0.011(2) 0.004(2) 0.013(3)
C9 0.071(3) 0.066(3) 0.0460(19) 0.0054(19) 0.013(2) 0.018(2)
C10 0.100(4) 0.062(3) 0.094(4) -0.008(3) -0.019(3) -0.008(3)
C11 0.054(3) 0.081(4) 0.116(4) -0.006(3) -0.013(3) -0.006(3)
C12 0.100(4) 0.164(7) 0.052(3) -0.003(3) -0.014(3) -0.041(5)
C13 0.082(3) 0.070(3) 0.062(3) -0.019(2) -0.002(2) 0.001(3)
C14 0.067(3) 0.045(2) 0.065(2) -0.0068(19) -0.003(2) 0.006(2)
C15 0.049(2) 0.071(3) 0.064(2) -0.006(2) 0.011(2) 0.005(2)
C16 0.057(3) 0.113(5) 0.111(5) -0.014(4) 0.022(3) 0.017(3)
C17 0.058(2) 0.053(2) 0.058(2) 0.0033(19) -0.012(2) 0.010(2)
C18 0.059(2) 0.066(3) 0.063(2) 0.001(2) -0.020(2) 0.003(2)
C19 0.057(2) 0.046(2) 0.077(3) -0.007(2) -0.016(2) -0.008(2)
C20 0.072(3) 0.064(3) 0.100(4) 0.018(3) -0.007(3) -0.023(3)
C21 0.087(3) 0.078(3) 0.042(2) -0.008(2) -0.006(2) -0.001(3)
C22 0.140(5) 0.083(4) 0.051(2) -0.013(2) -0.026(3) -0.002(4)
C23 0.074(3) 0.069(3) 0.049(2) 0.011(2) 0.007(2) -0.017(2)
C24 0.106(4) 0.084(4) 0.078(3) 0.020(3) 0.010(3) -0.040(3)
C25 0.057(2) 0.063(3) 0.063(2) -0.010(2) 0.000(2) -0.020(2)
C26 0.077(3) 0.078(3) 0.067(3) -0.008(2) -0.014(3) -0.015(3)
C27 0.049(2) 0.082(3) 0.073(3) -0.005(3) 0.018(2) -0.009(2)
C28 0.061(3) 0.092(4) 0.070(3) -0.021(3) 0.016(2) 0.007(3)
C29 0.074(3) 0.059(3) 0.107(4) -0.025(3) -0.021(3) 0.021(3)
C30 0.103(4) 0.052(3) 0.162(7) 0.007(4) -0.038(5) -0.005(3)
C31 0.061(2) 0.063(3) 0.080(3) -0.013(2) -0.015(2) 0.017(2)
C32 0.082(4) 0.098(4) 0.139(6) -0.038(4) -0.040(4) 0.043(4)

loop_
_atom_type_symbol
_atom_type_description
_atom_type_scat_dispersion_real
_atom_type_scat_dispersion_imag
_atom_type_scat_source
C C 0.0181 0.0091 'International Tables Vol C Tables 4.2.6.8 and 6.1.1.4'
H H 0.0000 0.0000 'International Tables Vol C Tables 4.2.6.8 and 6.1.1.4'
Fe Fe -1.1336 3.1974 'International Tables Vol C Tables 4.2.6.8 and 6.1.1.4'
N N 0.0311 0.0180 'International Tables Vol C Tables 4.2.6.8 and 6.1.1.4'
P P 0.2955 0.4335 'International Tables Vol C Tables 4.2.6.8 and 6.1.1.4'
Si Si 0.2541 0.3302 'International Tables Vol C Tables 4.2.6.8 and 6.1.1.4'
Sm Sm -5.3236 12.2178 'International Tables Vol C Tables 4.2.6.8 and 6.1.1.4'

loop_
_exptl_crystal_face_index_h
_exptl_crystal_face_index_k
_exptl_crystal_face_index_l
_exptl_crystal_face_perp_dist
1 1 -2 0.0917
-1 -1 2 0.0917
1 -2 2 0.1301
-2 2 -1 0.1309
-1 2 -2 0.1110
1 2 -1 0.1001
2 1 -1 0.1052
-1 -2 1 0.1017
1 1 0 0.1099
1 2 0 0.1082
-4 12 2 0.1182
-1 -1 0 0.1166
-1 -2 0 0.1098
1 -2 -1 0.1329
2 -2 -1 0.1360
-1 2 1 0.1247
3 12 4 0.1157
9 9 2 0.1162
13 2 -1 0.1242
-12 -6 -1 0.1187
-6 -11 -3 0.1082
1 2 2 0.1189
0 -1 -1 0.1158
-1 -2 -2 0.1073
-12 -4 -6 0.1178
1 -1 -1 0.1217
10 6 8 0.1303
0 1 2 0.1042
-3 7 13 0.0970
5 5 14 0.1131
11 1 9 0.1397
2 -1 -1 0.1293
0 -1 -2 0.0984
8 -7 -10 0.1096
-6 -4 -14 0.1023
0 0 1 0.0955
-6 3 14 0.0917
5 -2 15 0.1151
5 -2 -15 0.0850
0 0 -1 0.0820
-4 2 -16 0.0958
0 -1 2 0.0986
-7 -3 14 0.0815
1 0 -1 0.1014
0 1 -2 0.0822
-12 -4 6 0.1045
1 -12 3 0.1210

loop_
_geom_angle_atom_site_label_1
_geom_angle_atom_site_label_2
_geom_angle_atom_site_label_3
_geom_angle
_geom_angle_site_symmetry_1
_geom_angle_site_symmetry_3
_geom_angle_publ_flag
N1 Sm1 Si1 95.44(8) . . ?
N3 Sm1 Si1 27.91(10) . . ?
N3 Sm1 N1 102.07(11) . . ?
N3 Sm1 N4 115.10(11) . . ?
N4 Sm1 Si1 131.44(7) . . ?
N4 Sm1 N1 131.93(11) . . ?
P2 Fe1 P1 83.57(4) . . ?
P2 Fe1 P4 94.17(4) . . ?
P3 Fe1 P1 94.33(4) . . ?
P3 Fe1 P2 114.12(4) . . ?
P3 Fe1 P4 83.61(4) . . ?
P4 Fe1 P1 176.05(5) . . ?
N2 Fe1 P1 91.03(10) . . ?
N2 Fe1 P2 123.36(11) . . ?
N2 Fe1 P3 122.51(11) . . ?
N2 Fe1 P4 92.92(10) . . ?
C14 P1 Fe1 124.68(15) . . ?
C15 P1 Fe1 112.31(15) . . ?
C15 P1 C14 101.3(2) . . ?
C17 P1 Fe1 111.05(15) . . ?
C17 P1 C14 102.0(2) . . ?
C17 P1 C15 103.0(2) . . ?
C18 P2 Fe1 112.01(14) . . ?
C19 P2 Fe1 120.04(15) . . ?
C19 P2 C18 99.2(2) . . ?
C19 P2 C21 101.1(2) . . ?
C21 P2 Fe1 120.18(17) . . ?
C21 P2 C18 100.7(2) . . ?
C23 P3 Fe1 119.09(15) . . ?
C23 P3 C25 101.3(2) . . ?
C23 P3 C27 101.6(2) . . ?
C25 P3 Fe1 120.53(15) . . ?
C25 P3 C27 98.8(2) . . ?
C27 P3 Fe1 112.12(16) . . ?
C28 P4 Fe1 110.32(18) . . ?
C29 P4 Fe1 124.84(17) . . ?
C29 P4 C28 100.1(3) . . ?
C29 P4 C31 102.5(2) . . ?
C31 P4 Fe1 113.05(16) . . ?
C31 P4 C28 103.5(3) . . ?
N3 Si1 Sm1 42.46(13) . . ?
N3 Si1 C1 108.9(2) . . ?
N3 Si1 C2 115.3(2) . . ?
N3 Si1 C3 114.7(3) . . ?
C1 Si1 Sm1 66.46(17) . . ?
C2 Si1 Sm1 124.80(19) . . ?
C2 Si1 C1 104.9(3) . . ?
C3 Si1 Sm1 127.8(2) . . ?
C3 Si1 C1 104.7(3) . . ?
C3 Si1 C2 107.3(3) . . ?
N3 Si2 C4 115.2(3) . . ?
N3 Si2 C5 113.3(2) . . ?
N3 Si2 C6 109.2(3) . . ?
C4 Si2 C6 106.6(4) . . ?
C5 Si2 C4 107.0(4) . . ?
C5 Si2 C6 104.8(4) . . ?
N4 Si3 C7 109.3(2) . . ?
N4 Si3 C8 115.0(2) . . ?
N4 Si3 C9 113.28(18) . . ?
C7 Si3 C9 104.2(2) . . ?
C8 Si3 C7 107.0(3) . . ?
C8 Si3 C9 107.4(2) . . ?
N4 Si4 C10 113.7(2) . . ?
N4 Si4 C11 114.2(2) . . ?
N4 Si4 C12 109.1(2) . . ?
C11 Si4 C10 106.5(3) . . ?
C12 Si4 C10 106.4(3) . . ?
C12 Si4 C11 106.4(3) . . ?
N2 N1 Sm1 174.0(4) . . ?
N1 N2 Fe1 178.7(4) . . ?
Si1 N3 Sm1 109.63(19) . . ?
Si1 N3 Si2 132.0(2) . . ?
Si2 N3 Sm1 118.18(19) . . ?
Si3 N4 Sm1 114.72(15) . . ?
Si4 N4 Sm1 116.20(15) . . ?
Si4 N4 Si3 129.08(19) . . ?
Si1 C1 H1A 109.5 . . ?
Si1 C1 H1B 109.5 . . ?
Si1 C1 H1C 109.5 . . ?
H1A C1 H1B 109.5 . . ?
H1A C1 H1C 109.5 . . ?
H1B C1 H1C 109.5 . . ?
Si1 C2 H2A 109.5 . . ?
Si1 C2 H2B 109.5 . . ?
Si1 C2 H2C 109.5 . . ?
H2A C2 H2B 109.5 . . ?
H2A C2 H2C 109.5 . . ?
H2B C2 H2C 109.5 . . ?
Si1 C3 H3A 109.5 . . ?
Si1 C3 H3B 109.5 . . ?
Si1 C3 H3C 109.5 . . ?
H3A C3 H3B 109.5 . . ?
H3A C3 H3C 109.5 . . ?
H3B C3 H3C 109.5 . . ?
Si2 C4 H4A 109.5 . . ?
Si2 C4 H4B 109.5 . . ?
Si2 C4 H4C 109.5 . . ?
H4A C4 H4B 109.5 . . ?
H4A C4 H4C 109.5 . . ?
H4B C4 H4C 109.5 . . ?
Si2 C5 H5A 109.5 . . ?
Si2 C5 H5B 109.5 . . ?
Si2 C5 H5C 109.5 . . ?
H5A C5 H5B 109.5 . . ?
H5A C5 H5C 109.5 . . ?
H5B C5 H5C 109.5 . . ?
Si2 C6 H6A 109.5 . . ?
Si2 C6 H6B 109.5 . . ?
Si2 C6 H6C 109.5 . . ?
H6A C6 H6B 109.5 . . ?
H6A C6 H6C 109.5 . . ?
H6B C6 H6C 109.5 . . ?
Si3 C7 H7A 109.5 . . ?
Si3 C7 H7B 109.5 . . ?
Si3 C7 H7C 109.5 . . ?
H7A C7 H7B 109.5 . . ?
H7A C7 H7C 109.5 . . ?
H7B C7 H7C 109.5 . . ?
Si3 C8 H8A 109.5 . . ?
Si3 C8 H8B 109.5 . . ?
Si3 C8 H8C 109.5 . . ?
H8A C8 H8B 109.5 . . ?
H8A C8 H8C 109.5 . . ?
H8B C8 H8C 109.5 . . ?
Si3 C9 H9A 109.5 . . ?
Si3 C9 H9B 109.5 . . ?
Si3 C9 H9C 109.5 . . ?
H9A C9 H9B 109.5 . . ?
H9A C9 H9C 109.5 . . ?
H9B C9 H9C 109.5 . . ?
Si4 C10 H10A 109.5 . . ?
Si4 C10 H10B 109.5 . . ?
Si4 C10 H10C 109.5 . . ?
H10A C10 H10B 109.5 . . ?
H10A C10 H10C 109.5 . . ?
H10B C10 H10C 109.5 . . ?
Si4 C11 H11A 109.5 . . ?
Si4 C11 H11B 109.5 . . ?
Si4 C11 H11C 109.5 . . ?
H11A C11 H11B 109.5 . . ?
H11A C11 H11C 109.5 . . ?
H11B C11 H11C 109.5 . . ?
Si4 C12 H12A 109.5 . . ?
Si4 C12 H12B 109.5 . . ?
Si4 C12 H12C 109.5 . . ?
H12A C12 H12B 109.5 . . ?
H12A C12 H12C 109.5 . . ?
H12B C12 H12C 109.5 . . ?
H13A C13 H13B 109.5 . . ?
H13A C13 H13C 109.5 . . ?
H13B C13 H13C 109.5 . . ?
C14 C13 H13A 109.5 . . ?
C14 C13 H13B 109.5 . . ?
C14 C13 H13C 109.5 . . ?
P1 C14 H14A 108.9 . . ?
P1 C14 H14B 108.9 . . ?
C13 C14 P1 113.4(3) . . ?
C13 C14 H14A 108.9 . . ?
C13 C14 H14B 108.9 . . ?
H14A C14 H14B 107.7 . . ?
P1 C15 H15A 107.8 . . ?
P1 C15 H15B 107.8 . . ?
H15A C15 H15B 107.2 . . ?
C16 C15 P1 117.9(4) . . ?
C16 C15 H15A 107.8 . . ?
C16 C15 H15B 107.8 . . ?
C15 C16 H16A 109.5 . . ?
C15 C16 H16B 109.5 . . ?
C15 C16 H16C 109.5 . . ?
H16A C16 H16B 109.5 . . ?
H16A C16 H16C 109.5 . . ?
H16B C16 H16C 109.5 . . ?
P1 C17 H17A 110.4 . . ?
P1 C17 H17B 110.4 . . ?
H17A C17 H17B 108.6 . . ?
C18 C17 P1 106.6(3) . . ?
C18 C17 H17A 110.4 . . ?
C18 C17 H17B 110.4 . . ?
P2 C18 H18A 109.7 . . ?
P2 C18 H18B 109.7 . . ?
C17 C18 P2 110.0(3) . . ?
C17 C18 H18A 109.7 . . ?
C17 C18 H18B 109.7 . . ?
H18A C18 H18B 108.2 . . ?
P2 C19 H19A 108.8 . . ?
P2 C19 H19B 108.8 . . ?
H19A C19 H19B 107.6 . . ?
C20 C19 P2 114.0(3) . . ?
C20 C19 H19A 108.8 . . ?
C20 C19 H19B 108.8 . . ?
C19 C20 H20A 109.5 . . ?
C19 C20 H20B 109.5 . . ?
C19 C20 H20C 109.5 . . ?
H20A C20 H20B 109.5 . . ?
H20A C20 H20C 109.5 . . ?
H20B C20 H20C 109.5 . . ?
P2 C21 H21A 107.6 . . ?
P2 C21 H21B 107.6 . . ?
H21A C21 H21B 107.0 . . ?
C22 C21 P2 119.0(4) . . ?
C22 C21 H21A 107.6 . . ?
C22 C21 H21B 107.6 . . ?
C21 C22 H22A 109.5 . . ?
C21 C22 H22B 109.5 . . ?
C21 C22 H22C 109.5 . . ?
H22A C22 H22B 109.5 . . ?
H22A C22 H22C 109.5 . . ?
H22B C22 H22C 109.5 . . ?
P3 C23 H23A 107.6 . . ?
P3 C23 H23B 107.6 . . ?
H23A C23 H23B 107.0 . . ?
C24 C23 P3 118.9(4) . . ?
C24 C23 H23A 107.6 . . ?
C24 C23 H23B 107.6 . . ?
C23 C24 H24A 109.5 . . ?
C23 C24 H24B 109.5 . . ?
C23 C24 H24C 109.5 . . ?
H24A C24 H24B 109.5 . . ?
H24A C24 H24C 109.5 . . ?
H24B C24 H24C 109.5 . . ?
P3 C25 H25A 108.5 . . ?
P3 C25 H25B 108.5 . . ?
H25A C25 H25B 107.5 . . ?
C26 C25 P3 115.0(3) . . ?
C26 C25 H25A 108.5 . . ?
C26 C25 H25B 108.5 . . ?
C25 C26 H26A 109.5 . . ?
C25 C26 H26B 109.5 . . ?
C25 C26 H26C 109.5 . . ?
H26A C26 H26B 109.5 . . ?
H26A C26 H26C 109.5 . . ?
H26B C26 H26C 109.5 . . ?
P3 C27 H27A 109.7 . . ?
P3 C27 H27B 109.7 . . ?
H27A C27 H27B 108.2 . . ?
C28 C27 P3 109.7(3) . . ?
C28 C27 H27A 109.7 . . ?
C28 C27 H27B 109.7 . . ?
P4 C28 H28A 110.3 . . ?
P4 C28 H28B 110.3 . . ?
C27 C28 P4 107.0(3) . . ?
C27 C28 H28A 110.3 . . ?
C27 C28 H28B 110.3 . . ?
H28A C28 H28B 108.6 . . ?
P4 C29 H29A 109.3 . . ?
P4 C29 H29B 109.3 . . ?
H29A C29 H29B 108.0 . . ?
C30 C29 P4 111.6(4) . . ?
C30 C29 H29A 109.3 . . ?
C30 C29 H29B 109.3 . . ?
C29 C30 H30A 109.5 . . ?
C29 C30 H30B 109.5 . . ?
C29 C30 H30C 109.5 . . ?
H30A C30 H30B 109.5 . . ?
H30A C30 H30C 109.5 . . ?
H30B C30 H30C 109.5 . . ?
P4 C31 H31A 107.8 . . ?
P4 C31 H31B 107.8 . . ?
H31A C31 H31B 107.2 . . ?
C32 C31 P4 117.8(4) . . ?
C32 C31 H31A 107.8 . . ?
C32 C31 H31B 107.8 . . ?
C31 C32 H32A 109.5 . . ?
C31 C32 H32B 109.5 . . ?
C31 C32 H32C 109.5 . . ?
H32A C32 H32B 109.5 . . ?
H32A C32 H32C 109.5 . . ?
H32B C32 H32C 109.5 . . ?

loop_
_geom_bond_atom_site_label_1
_geom_bond_atom_site_label_2
_geom_bond_distance
_geom_bond_site_symmetry_2
_geom_bond_publ_flag
Sm1 Si1 3.3591(12) . ?
Sm1 N1 2.565(4) . ?
Sm1 N3 2.407(3) . ?
Sm1 N4 2.435(3) . ?
Fe1 P1 2.2031(10) . ?
Fe1 P2 2.2013(10) . ?
Fe1 P3 2.1976(11) . ?
Fe1 P4 2.2017(11) . ?
Fe1 N2 1.748(3) . ?
P1 C14 1.845(4) . ?
P1 C15 1.840(4) . ?
P1 C17 1.835(4) . ?
P2 C18 1.869(5) . ?
P2 C19 1.848(4) . ?
P2 C21 1.855(4) . ?
P3 C23 1.844(4) . ?
P3 C25 1.854(4) . ?
P3 C27 1.868(5) . ?
P4 C28 1.839(5) . ?
P4 C29 1.836(5) . ?
P4 C31 1.837(5) . ?
Si1 N3 1.669(4) . ?
Si1 C1 1.894(6) . ?
Si1 C2 1.873(5) . ?
Si1 C3 1.865(5) . ?
Si2 N3 1.694(4) . ?
Si2 C4 1.865(6) . ?
Si2 C5 1.862(7) . ?
Si2 C6 1.877(7) . ?
Si3 N4 1.681(3) . ?
Si3 C7 1.880(5) . ?
Si3 C8 1.873(4) . ?
Si3 C9 1.898(4) . ?
Si4 N4 1.680(3) . ?
Si4 C10 1.882(6) . ?
Si4 C11 1.878(5) . ?
Si4 C12 1.877(5) . ?
N1 N2 1.128(5) . ?
C1 H1A 0.9800 . ?
C1 H1B 0.9800 . ?
C1 H1C 0.9800 . ?
C2 H2A 0.9800 . ?
C2 H2B 0.9800 . ?
C2 H2C 0.9800 . ?
C3 H3A 0.9800 . ?
C3 H3B 0.9800 . ?
C3 H3C 0.9800 . ?
C4 H4A 0.9800 . ?
C4 H4B 0.9800 . ?
C4 H4C 0.9800 . ?
C5 H5A 0.9800 . ?
C5 H5B 0.9800 . ?
C5 H5C 0.9800 . ?
C6 H6A 0.9800 . ?
C6 H6B 0.9800 . ?
C6 H6C 0.9800 . ?
C7 H7A 0.9800 . ?
C7 H7B 0.9800 . ?
C7 H7C 0.9800 . ?
C8 H8A 0.9800 . ?
C8 H8B 0.9800 . ?
C8 H8C 0.9800 . ?
C9 H9A 0.9800 . ?
C9 H9B 0.9800 . ?
C9 H9C 0.9800 . ?
C10 H10A 0.9800 . ?
C10 H10B 0.9800 . ?
C10 H10C 0.9800 . ?
C11 H11A 0.9800 . ?
C11 H11B 0.9800 . ?
C11 H11C 0.9800 . ?
C12 H12A 0.9800 . ?
C12 H12B 0.9800 . ?
C12 H12C 0.9800 . ?
C13 H13A 0.9800 . ?
C13 H13B 0.9800 . ?
C13 H13C 0.9800 . ?
C13 C14 1.521(6) . ?
C14 H14A 0.9900 . ?
C14 H14B 0.9900 . ?
C15 H15A 0.9900 . ?
C15 H15B 0.9900 . ?
C15 C16 1.521(7) . ?
C16 H16A 0.9800 . ?
C16 H16B 0.9800 . ?
C16 H16C 0.9800 . ?
C17 H17A 0.9900 . ?
C17 H17B 0.9900 . ?
C17 C18 1.521(6) . ?
C18 H18A 0.9900 . ?
C18 H18B 0.9900 . ?
C19 H19A 0.9900 . ?
C19 H19B 0.9900 . ?
C19 C20 1.513(7) . ?
C20 H20A 0.9800 . ?
C20 H20B 0.9800 . ?
C20 H20C 0.9800 . ?
C21 H21A 0.9900 . ?
C21 H21B 0.9900 . ?
C21 C22 1.525(7) . ?
C22 H22A 0.9800 . ?
C22 H22B 0.9800 . ?
C22 H22C 0.9800 . ?
C23 H23A 0.9900 . ?
C23 H23B 0.9900 . ?
C23 C24 1.524(6) . ?
C24 H24A 0.9800 . ?
C24 H24B 0.9800 . ?
C24 H24C 0.9800 . ?
C25 H25A 0.9900 . ?
C25 H25B 0.9900 . ?
C25 C26 1.499(7) . ?
C26 H26A 0.9800 . ?
C26 H26B 0.9800 . ?
C26 H26C 0.9800 . ?
C27 H27A 0.9900 . ?
C27 H27B 0.9900 . ?
C27 C28 1.510(7) . ?
C28 H28A 0.9900 . ?
C28 H28B 0.9900 . ?
C29 H29A 0.9900 . ?
C29 H29B 0.9900 . ?
C29 C30 1.546(9) . ?
C30 H30A 0.9800 . ?
C30 H30B 0.9800 . ?
C30 H30C 0.9800 . ?
C31 H31A 0.9900 . ?
C31 H31B 0.9900 . ?
C31 C32 1.537(7) . ?
C32 H32A 0.9800 . ?
C32 H32B 0.9800 . ?
C32 H32C 0.9800 . ?

loop_
_geom_torsion_atom_site_label_1
_geom_torsion_atom_site_label_2
_geom_torsion_atom_site_label_3
_geom_torsion_atom_site_label_4
_geom_torsion
_geom_torsion_site_symmetry_1
_geom_torsion_site_symmetry_2
_geom_torsion_site_symmetry_3
_geom_torsion_site_symmetry_4
_geom_torsion_publ_flag
Sm1 Si1 N3 Si2 -175.4(4) . . . . ?
Fe1 P1 C14 C13 66.4(4) . . . . ?
Fe1 P1 C15 C16 172.9(4) . . . . ?
Fe1 P1 C17 C18 -44.2(3) . . . . ?
Fe1 P2 C18 C17 -21.7(4) . . . . ?
Fe1 P2 C19 C20 -45.4(4) . . . . ?
Fe1 P2 C21 C22 -169.2(4) . . . . ?
Fe1 P3 C23 C24 -177.2(4) . . . . ?
Fe1 P3 C25 C26 -46.3(4) . . . . ?
Fe1 P3 C27 C28 -21.1(4) . . . . ?
Fe1 P4 C28 C27 -45.0(4) . . . . ?
Fe1 P4 C29 C30 72.9(4) . . . . ?
Fe1 P4 C31 C32 171.0(4) . . . . ?
P1 C17 C18 P2 39.3(4) . . . . ?
P3 C27 C28 P4 39.5(4) . . . . ?
C1 Si1 N3 Sm1 -2.9(3) . . . . ?
C1 Si1 N3 Si2 -178.3(3) . . . . ?
C2 Si1 N3 Sm1 114.7(3) . . . . ?
C2 Si1 N3 Si2 -60.7(4) . . . . ?
C3 Si1 N3 Sm1 -119.8(3) . . . . ?
C3 Si1 N3 Si2 64.8(4) . . . . ?
C4 Si2 N3 Sm1 -147.3(4) . . . . ?
C4 Si2 N3 Si1 27.8(5) . . . . ?
C5 Si2 N3 Sm1 89.0(3) . . . . ?
C5 Si2 N3 Si1 -95.9(4) . . . . ?
C6 Si2 N3 Sm1 -27.4(4) . . . . ?
C6 Si2 N3 Si1 147.7(4) . . . . ?
C7 Si3 N4 Sm1 5.9(3) . . . . ?
C7 Si3 N4 Si4 -173.4(3) . . . . ?
C8 Si3 N4 Sm1 126.2(2) . . . . ?
C8 Si3 N4 Si4 -53.1(3) . . . . ?
C9 Si3 N4 Sm1 -109.8(2) . . . . ?
C9 Si3 N4 Si4 70.9(3) . . . . ?
C10 Si4 N4 Sm1 -114.8(3) . . . . ?
C10 Si4 N4 Si3 64.5(3) . . . . ?
C11 Si4 N4 Sm1 122.7(3) . . . . ?
C11 Si4 N4 Si3 -58.0(4) . . . . ?
C12 Si4 N4 Sm1 3.8(3) . . . . ?
C12 Si4 N4 Si3 -177.0(3) . . . . ?
C14 P1 C15 C16 -51.9(5) . . . . ?
C14 P1 C17 C18 -179.0(3) . . . . ?
C15 P1 C14 C13 -61.1(4) . . . . ?
C15 P1 C17 C18 76.3(4) . . . . ?
C17 P1 C14 C13 -167.2(4) . . . . ?
C17 P1 C15 C16 53.4(5) . . . . ?
C18 P2 C19 C20 76.8(4) . . . . ?
C18 P2 C21 C22 67.3(5) . . . . ?
C19 P2 C18 C17 -149.4(3) . . . . ?
C19 P2 C21 C22 -34.4(5) . . . . ?
C21 P2 C18 C17 107.3(4) . . . . ?
C21 P2 C19 C20 179.8(4) . . . . ?
C23 P3 C25 C26 179.8(4) . . . . ?
C23 P3 C27 C28 107.2(4) . . . . ?
C25 P3 C23 C24 -42.5(5) . . . . ?
C25 P3 C27 C28 -149.2(4) . . . . ?
C27 P3 C23 C24 59.1(5) . . . . ?
C27 P3 C25 C26 76.0(4) . . . . ?
C28 P4 C29 C30 -163.5(4) . . . . ?
C28 P4 C31 C32 51.7(5) . . . . ?
C29 P4 C28 C27 -178.2(4) . . . . ?
C29 P4 C31 C32 -52.1(5) . . . . ?
C31 P4 C28 C27 76.2(4) . . . . ?
C31 P4 C29 C30 -57.1(4) . . . . ?

loop_
_exptl_oxdiff_crystal_face_indexfrac_h
_exptl_oxdiff_crystal_face_indexfrac_k
_exptl_oxdiff_crystal_face_indexfrac_l
_exptl_oxdiff_crystal_face_x
_exptl_oxdiff_crystal_face_y
_exptl_oxdiff_crystal_face_z
0.9999 1.0000 -2.0003 0.1154 0.1004 0.0553
-0.9999 -1.0000 2.0003 -0.1154 -0.1004 -0.0553
1.0001 -2.0000 2.0000 -0.1478 -0.1107 0.1086
-2.0001 2.0000 -0.9998 0.1005 0.0812 -0.1856
-1.0001 2.0000 -2.0000 0.1478 0.1107 -0.1086
0.9999 2.0000 -1.0005 0.0651 0.1753 0.0104
2.0000 1.0000 -1.0006 0.0444 0.1337 0.1090
-0.9999 -2.0000 1.0005 -0.0651 -0.1753 -0.0104
1.0000 1.0000 -0.0004 -0.0029 0.1042 0.0321
0.9999 2.0000 -0.0006 0.0060 0.1771 -0.0012
-4.3956 11.6127 2.3224 0.0177 0.7133 -0.7006
-1.0000 -1.0000 0.0004 0.0029 -0.1042 -0.0321
-0.9999 -2.0000 0.0006 -0.0060 -0.1771 0.0012
1.0001 -2.0000 -0.9999 0.0295 -0.1164 0.1435
2.0001 -2.0000 -1.0001 0.0178 -0.0850 0.2089
-1.0001 2.0000 0.9999 -0.0295 0.1164 -0.1435
2.7403 11.7330 4.2027 -0.1766 0.9493 -0.2602
9.3692 8.8128 2.4054 -0.1746 0.9407 0.2910
13.4012 2.1614 -0.5512 -0.1065 0.5765 0.8101
-12.0627 -5.7057 -0.9410 0.1474 -0.7958 -0.5874
-6.3990 -10.6423 -3.4098 0.1827 -0.9829 -0.0243
1.0000 2.0000 1.9994 -0.1123 0.1809 -0.0245
0.0000 -1.0000 -0.9998 0.0502 -0.0748 0.0449
-1.0000 -2.0000 -1.9994 0.1123 -0.1809 0.0245
-11.9286 -3.9387 -6.0237 0.4621 -0.6724 -0.5783
1.0000 -1.0000 -1.0001 0.0384 -0.0435 0.1103
10.1196 5.9331 7.7584 -0.5255 0.7644 0.3736
-0.0000 1.0000 1.9998 -0.1094 0.0767 -0.0565
-3.3611 6.8218 13.2329 -0.6822 0.4171 -0.6006
4.6670 4.7841 14.2082 -0.8527 0.5220 -0.0195
11.1525 0.7233 9.4775 -0.6857 0.4202 0.5944
2.0001 -1.0000 -1.0003 0.0266 -0.0121 0.1756
0.0000 -1.0000 -1.9998 0.1094 -0.0767 0.0565
7.6680 -6.8280 -10.2254 0.4534 -0.2769 0.8472
-6.3427 -4.0276 -13.6549 0.8465 -0.5183 -0.1216
0.0000 0.0000 1.0000 -0.0591 0.0019 -0.0116
-6.1533 2.5327 14.4009 -0.7564 0.0191 -0.6539
4.6614 -2.0555 15.3438 -0.9806 0.0253 0.1945
4.7261 -1.9230 -15.3386 0.8341 -0.0212 0.5512
-0.0000 -0.0000 -1.0000 0.0591 -0.0019 0.0116
-3.8955 1.7329 -15.7262 0.9913 -0.0255 -0.1292
0.0001 -1.0000 2.0001 -0.1271 -0.0691 0.0100
-6.7242 -3.1639 13.7817 -0.7636 -0.4153 -0.4944
1.0000 -0.0000 -1.0002 0.0473 0.0294 0.0770
-0.0001 1.0000 -2.0001 0.1271 0.0691 -0.0100
-12.2025 -3.5080 5.6599 -0.2217 -0.6274 -0.7465
0.9130 -12.1580 3.0861 -0.3013 -0.8519 0.4283
